data_1551414
loop_
_publ_author_name
'Van T. Tran'
'John A. Gurak Jr'
'Kin S. Yang'
'Keary M. Engle'

_publ_section_title
;
 Activation of diverse carbon-heteroatom and carbon-carbon bonds via
 palladium(ii)-catalysed beta-X elimination
;
_journal_name_full 'Nature Chemistry'
_journal_page_first 1126
_journal_page_last 1133
_journal_paper_doi 10.1038/s41557-018-0110-z
_journal_volume 10
_journal_year 2018
_chemical_formula_moiety 'C46 H38 N6 O10 Pd2'
_chemical_formula_sum 'C46 H38 N6 O10 Pd2'
_chemical_formula_weight 1047.62
_space_group_crystal_system triclinic
_space_group_IT_number 2
_space_group_name_Hall '-P 1'
_space_group_name_H-M_alt 'P -1'
_atom_sites_solution_hydrogens geom
_atom_sites_solution_primary dual
_cell_angle_alpha 76.628(4)
_cell_angle_beta 84.772(5)
_cell_angle_gamma 81.899(5)
_cell_formula_units_Z 2
_cell_length_a 10.5489(15)
_cell_length_b 10.6184(15)
_cell_length_c 19.274(2)
_cell_measurement_reflns_used 9935
_cell_measurement_temperature 100
_cell_measurement_theta_max 28.067
_cell_measurement_theta_min 2.179
_cell_volume 2075.6(5)
_computing_cell_refinement 'SAINT V8.38A (?, 2016)'
_computing_data_collection 'APEX2 v2013.6-2 (Bruker, 2013)'
_computing_data_reduction 'SAINT V8.38A (?, 2016)'
_computing_molecular_graphics 'Olex2 (Dolomanov et al., 2009)'
_computing_publication_material 'Olex2 (Dolomanov et al., 2009)'
_computing_structure_refinement 'XL (Sheldrick, 2008)'
_computing_structure_solution 'XT (Sheldrick, 2008)'
_diffrn_ambient_temperature 100.0
_diffrn_detector 'Bruker APEX CCD'
_diffrn_detector_area_resol_mean 8.0
_diffrn_detector_type 'CCD Area Detector'
_diffrn_measured_fraction_theta_full 0.999
_diffrn_measured_fraction_theta_max 0.997
_diffrn_measurement_device 'Kappa Four-Circle Diffractometer'
_diffrn_measurement_device_type 'Bruker APEX-II CCD'
_diffrn_measurement_method '\f and \w scans'
_diffrn_radiation_monochromator graphite
_diffrn_radiation_probe x-ray
_diffrn_radiation_type MoK\a
_diffrn_radiation_wavelength 0.71073
_diffrn_reflns_av_R_equivalents 0.0421
_diffrn_reflns_av_unetI/netI 0.0504
_diffrn_reflns_Laue_measured_fraction_full 0.999
_diffrn_reflns_Laue_measured_fraction_max 0.997
_diffrn_reflns_limit_h_max 14
_diffrn_reflns_limit_h_min -13
_diffrn_reflns_limit_k_max 13
_diffrn_reflns_limit_k_min -14
_diffrn_reflns_limit_l_max 25
_diffrn_reflns_limit_l_min -25
_diffrn_reflns_number 32347
_diffrn_reflns_point_group_measured_fraction_full 0.999
_diffrn_reflns_point_group_measured_fraction_max 0.997
_diffrn_reflns_theta_full 25.242
_diffrn_reflns_theta_max 28.302
_diffrn_reflns_theta_min 2.293
_diffrn_source 'sealed tube'
_diffrn_source_type fine-focus
_diffrn_standards_number 0
_exptl_absorpt_coefficient_mu 0.936
_exptl_absorpt_correction_T_max 0.2627
_exptl_absorpt_correction_T_min 0.2290
_exptl_absorpt_correction_type multi-scan
_exptl_absorpt_process_details
'SADABS-2016/2 (Bruker,2016/2) was used for absorption correction. wR2(int) was 0.0517 before and 0.0451 after correction. The Ratio of minimum to maximum transmission is 0.8717. The \l/2 correction factor is 0.00150.'
_exptl_crystal_colour yellow
_exptl_crystal_colour_primary yellow
_exptl_crystal_density_diffrn 1.676
_exptl_crystal_description block
_exptl_crystal_F_000 1056
_exptl_crystal_size_max 0.28
_exptl_crystal_size_mid 0.24
_exptl_crystal_size_min 0.2
_refine_diff_density_max 0.504
_refine_diff_density_min -0.526
_refine_diff_density_rms 0.089
_refine_ls_extinction_coef .
_refine_ls_extinction_method none
_refine_ls_goodness_of_fit_ref 1.025
_refine_ls_hydrogen_treatment constr
_refine_ls_matrix_type full
_refine_ls_number_parameters 579
_refine_ls_number_reflns 10310
_refine_ls_number_restraints 0
_refine_ls_restrained_S_all 1.025
_refine_ls_R_factor_all 0.0472
_refine_ls_R_factor_gt 0.0307
_refine_ls_shift/su_max 0.001
_refine_ls_shift/su_mean 0.000
_refine_ls_structure_factor_coef Fsqd
_refine_ls_weighting_details 'w=1/[\s^2^(Fo^2^)+(0.0244P)^2^+0.1395P] where P=(Fo^2^+2Fc^2^)/3'
_refine_ls_weighting_scheme calc
_refine_ls_wR_factor_gt 0.0597
_refine_ls_wR_factor_ref 0.0650
_reflns_Friedel_coverage 0.000
_reflns_Friedel_fraction_full .
_reflns_Friedel_fraction_max .
_reflns_number_gt 8044
_reflns_number_total 10310
_reflns_threshold_expression 'I > 2\s(I)'
_cod_data_source_file 41557_2018_110_MOESM288_ESM.cif
_cod_data_source_block engle55_0m_a
_cod_depositor_comments
;
The following automatic conversions were performed:

data item '_diffrn_radiation_probe' value 'X-ray' was changed to
'x-ray' in accordance with the built-in table derived from the CIF
Core dictionary named 'cif_core.dic' version 2.4.5 last updated on
2014-11-21.

Automatic conversion script
Id: cif_fix_values 6909 2019-04-08 15:41:33Z antanas 
;
_cod_database_code 1551414
_shelx_space_group_comment
;
The symmetry employed for this shelxl refinement is uniquely defined
by the following loop, which should always be used as a source of
symmetry information in preference to the above space-group names.
They are only intended as comments.
;
_shelx_estimated_absorpt_t_max 0.835
_shelx_estimated_absorpt_t_min 0.780
_olex2_refinement_description
;
1. Fixed Uiso
 At 1.2 times of:
  All C(H) groups, All C(H,H) groups
 At 1.5 times of:
  All C(H,H,H) groups
2.a Secondary CH2 refined with riding coordinates:
 C10(H10A,H10B), C9(H9A,H9B), C38(H38A,H38B), C11(H11A,H11B), C39(H39A,H39B),
 C37(H37A,H37B)
2.b Aromatic/amide H refined with riding coordinates:
 C27(H27), C28(H28), C15(H15), C24(H24), C14(H14), C6(H6), C26(H26), C3(H3),
 C4(H4), C18(H18), C5(H5), C20(H20), C32(H32), C16(H16), C34(H34), C31(H31),
 C33(H33), C22(H22), C19(H19), C23(H23)
2.c Idealised Me refined as rotating group:
 C41(H41A,H41B,H41C), C42(H42A,H42B,H42C)
;

loop_
_space_group_symop_operation_xyz
'x, y, z'
'-x, -y, -z'

loop_
_atom_site_label
_atom_site_type_symbol
_atom_site_fract_x
_atom_site_fract_y
_atom_site_fract_z
_atom_site_U_iso_or_equiv
_atom_site_adp_type
_atom_site_occupancy
_atom_site_site_symmetry_order
_atom_site_calc_flag
_atom_site_refinement_flags_posn
_atom_site_refinement_flags_adp
_atom_site_refinement_flags_occupancy
_atom_site_disorder_assembly
_atom_site_disorder_group
Pd2 Pd 0.23735(2) 0.75176(2) 0.24530(2) 0.01474(5) Uani 1 1 d . . . . .
Pd1 Pd 0.48039(2) 0.84391(2) 0.18473(2) 0.01394(5) Uani 1 1 d . . . . .
N6 N 0.24469(19) 0.60975(18) 0.19338(10) 0.0176(4) Uani 1 1 d . . . . .
O8 O 0.24155(16) 0.89812(16) 0.29823(8) 0.0204(4) Uani 1 1 d . . . . .
O7 O 0.41357(16) 0.98586(15) 0.23852(9) 0.0218(4) Uani 1 1 d . . . . .
O1 O 1.06446(18) 0.32900(18) 0.29581(10) 0.0361(5) Uani 1 1 d . . . . .
O3 O 0.70094(16) 0.57785(16) 0.07760(9) 0.0238(4) Uani 1 1 d . . . . .
O10 O 0.54188(15) 0.73450(15) 0.28066(8) 0.0173(3) Uani 1 1 d . . . . .
N2 N 0.54910(18) 0.72044(17) 0.12149(9) 0.0139(4) Uani 1 1 d . . . . .
O5 O -0.39114(18) 1.00981(19) 0.39815(10) 0.0363(5) Uani 1 1 d . . . . .
O9 O 0.35987(16) 0.64312(15) 0.31834(8) 0.0204(4) Uani 1 1 d . . . . .
N1 N 0.8479(2) 0.36385(19) 0.27609(10) 0.0214(5) Uani 1 1 d . . . . .
O4 O -0.11007(18) 0.69519(18) 0.31844(10) 0.0316(4) Uani 1 1 d . . . . .
O6 O -0.06653(18) 0.98437(18) 0.13167(9) 0.0332(5) Uani 1 1 d . . . . .
O2 O 0.62739(18) 0.36907(18) 0.29289(10) 0.0329(4) Uani 1 1 d . . . . .
C25 C 0.1893(2) 0.5619(2) 0.08381(13) 0.0212(5) Uani 1 1 d . . . . .
C12 C 0.6642(2) 0.6417(2) 0.12291(12) 0.0163(5) Uani 1 1 d . . . . .
C27 C 0.3271(3) 0.4069(2) 0.16382(14) 0.0274(6) Uani 1 1 d . . . . .
H27 H 0.377965 0.324663 0.176147 0.033 Uiso 1 1 calc R . . . .
C45 C 0.3204(2) 0.9806(2) 0.28466(12) 0.0180(5) Uani 1 1 d . . . . .
C8 C 0.9535(3) 0.3255(2) 0.31830(14) 0.0244(6) Uani 1 1 d . . . . .
C41 C 0.3013(3) 1.0852(2) 0.32676(13) 0.0256(6) Uani 1 1 d . . . . .
H41A H 0.253463 1.163945 0.299225 0.038 Uiso 1 1 calc GR . . . .
H41B H 0.384943 1.105031 0.336528 0.038 Uiso 1 1 calc GR . . . .
H41C H 0.252881 1.054703 0.372005 0.038 Uiso 1 1 calc GR . . . .
C28 C 0.3158(2) 0.4949(2) 0.20867(13) 0.0225(5) Uani 1 1 d . . . . .
H28 H 0.360518 0.471513 0.251309 0.027 Uiso 1 1 calc R . . . .
C10 C 0.8769(2) 0.5536(2) 0.17607(12) 0.0188(5) Uani 1 1 d . . . . .
H10A H 0.913014 0.573193 0.126052 0.023 Uiso 1 1 calc R . . . .
H10B H 0.938621 0.573723 0.206505 0.023 Uiso 1 1 calc R . . . .
N3 N 0.40450(18) 0.94570(17) 0.09550(10) 0.0150(4) Uani 1 1 d . . . . .
C15 C 0.4086(2) 0.7190(2) -0.05149(13) 0.0224(5) Uani 1 1 d . . . . .
H15 H 0.407288 0.663677 -0.083654 0.027 Uiso 1 1 calc R . . . .
N5 N 0.10541(18) 0.83886(18) 0.17437(10) 0.0155(4) Uani 1 1 d . . . . .
C9 C 0.8623(2) 0.4090(2) 0.19848(12) 0.0227(6) Uani 1 1 d . . . . .
H9A H 0.786327 0.392551 0.176929 0.027 Uiso 1 1 calc R . . . .
H9B H 0.938711 0.358424 0.179913 0.027 Uiso 1 1 calc R . . . .
C24 C 0.1259(2) 0.6064(3) 0.01964(13) 0.0251(6) Uani 1 1 d . . . . .
H24 H 0.127220 0.551268 -0.012911 0.030 Uiso 1 1 calc R . . . .
N4 N -0.2461(2) 0.8749(2) 0.34182(11) 0.0245(5) Uani 1 1 d . . . . .
C13 C 0.4805(2) 0.7482(2) 0.05900(12) 0.0143(5) Uani 1 1 d . . . . .
C40 C 0.1809(2) 0.6468(2) 0.13148(12) 0.0168(5) Uani 1 1 d . . . . .
C7 C 0.9011(3) 0.2799(2) 0.39261(13) 0.0250(6) Uani 1 1 d . . . . .
C2 C 0.7685(3) 0.2928(2) 0.39157(13) 0.0244(6) Uani 1 1 d . . . . .
C14 C 0.4785(2) 0.6721(2) 0.01005(12) 0.0187(5) Uani 1 1 d . . . . .
H14 H 0.524854 0.587070 0.017975 0.022 Uiso 1 1 calc R . . . .
C38 C -0.1481(2) 1.0519(2) 0.25716(14) 0.0235(6) Uani 1 1 d . . . . .
H38A H -0.153622 1.094921 0.297942 0.028 Uiso 1 1 calc R . . . .
H38B H -0.167941 1.120601 0.213845 0.028 Uiso 1 1 calc R . . . .
C6 C 0.9638(3) 0.2296(3) 0.45530(15) 0.0344(7) Uani 1 1 d . . . . .
H6 H 1.054677 0.218551 0.455645 0.041 Uiso 1 1 calc R . . . .
C11 C 0.7508(2) 0.6413(2) 0.18179(12) 0.0186(5) Uani 1 1 d . . . . .
H11A H 0.705987 0.610588 0.228813 0.022 Uiso 1 1 calc R . . . .
H11B H 0.768927 0.731372 0.178913 0.022 Uiso 1 1 calc R . . . .
C1 C 0.7329(3) 0.3462(2) 0.31629(14) 0.0242(6) Uani 1 1 d . . . . .
C26 C 0.2640(2) 0.4406(2) 0.10214(14) 0.0253(6) Uani 1 1 d . . . . .
H26 H 0.270912 0.381299 0.071461 0.030 Uiso 1 1 calc R . . . .
C39 C -0.0111(2) 0.9877(2) 0.24752(13) 0.0196(5) Uani 1 1 d . . . . .
H39A H 0.049358 1.051982 0.245681 0.024 Uiso 1 1 calc R . . . .
H39B H 0.007869 0.914567 0.288964 0.024 Uiso 1 1 calc R . . . .
C3 C 0.6922(3) 0.2579(3) 0.45375(15) 0.0340(7) Uani 1 1 d . . . . .
H3 H 0.601444 0.266121 0.453113 0.041 Uiso 1 1 calc R . . . .
C4 C 0.7541(3) 0.2104(3) 0.51724(15) 0.0388(7) Uani 1 1 d . . . . .
H4 H 0.704595 0.187442 0.560938 0.047 Uiso 1 1 calc R . . . .
C18 C 0.2709(2) 1.0482(2) -0.02639(13) 0.0210(5) Uani 1 1 d . . . . .
H18 H 0.224364 1.084472 -0.067813 0.025 Uiso 1 1 calc R . . . .
C36 C -0.1774(3) 0.7499(2) 0.35968(14) 0.0253(6) Uani 1 1 d . . . . .
C5 C 0.8864(3) 0.1961(3) 0.51765(15) 0.0388(8) Uani 1 1 d . . . . .
H5 H 0.925718 0.162438 0.561706 0.047 Uiso 1 1 calc R . . . .
C30 C -0.2921(3) 0.7971(3) 0.46171(14) 0.0267(6) Uani 1 1 d . . . . .
C43 C 0.4739(2) 0.6611(2) 0.32471(12) 0.0162(5) Uani 1 1 d . . . . .
C37 C -0.2487(2) 0.9588(2) 0.27031(13) 0.0250(6) Uani 1 1 d . . . . .
H37A H -0.334663 1.009622 0.263989 0.030 Uiso 1 1 calc R . . . .
H37B H -0.233816 0.903880 0.234542 0.030 Uiso 1 1 calc R . . . .
C20 C 0.3393(2) 1.0645(2) 0.08569(13) 0.0183(5) Uani 1 1 d . . . . .
H20 H 0.339035 1.113993 0.120969 0.022 Uiso 1 1 calc R . . . .
C44 C 0.0083(2) 0.9369(2) 0.17922(13) 0.0205(5) Uani 1 1 d . . . . .
C17 C 0.3396(2) 0.9219(2) -0.01768(12) 0.0179(5) Uani 1 1 d . . . . .
C29 C -0.3198(3) 0.9091(3) 0.40023(14) 0.0287(6) Uani 1 1 d . . . . .
C35 C -0.2073(3) 0.7017(3) 0.43761(14) 0.0268(6) Uani 1 1 d . . . . .
C32 C -0.3012(3) 0.6608(3) 0.57692(16) 0.0458(9) Uani 1 1 d . . . . .
H32 H -0.332292 0.645466 0.625591 0.055 Uiso 1 1 calc R . . . .
C16 C 0.3429(2) 0.8411(2) -0.06649(13) 0.0230(6) Uani 1 1 d . . . . .
H16 H 0.299594 0.871362 -0.109475 0.028 Uiso 1 1 calc R . . . .
C21 C 0.1097(2) 0.7726(2) 0.11784(12) 0.0160(5) Uani 1 1 d . . . . .
C34 C -0.1682(3) 0.5841(3) 0.48204(15) 0.0334(7) Uani 1 1 d . . . . .
H34 H -0.110841 0.518785 0.465147 0.040 Uiso 1 1 calc R . . . .
C31 C -0.3416(3) 0.7784(3) 0.53165(15) 0.0369(7) Uani 1 1 d . . . . .
H31 H -0.400675 0.843173 0.547914 0.044 Uiso 1 1 calc R . . . .
C33 C -0.2166(3) 0.5646(3) 0.55343(16) 0.0425(8) Uani 1 1 d . . . . .
H33 H -0.191233 0.484974 0.586008 0.051 Uiso 1 1 calc R . . . .
C22 C 0.0532(2) 0.8128(2) 0.05330(12) 0.0210(5) Uani 1 1 d . . . . .
H22 H 0.007331 0.897712 0.041272 0.025 Uiso 1 1 calc R . . . .
C19 C 0.2714(2) 1.1181(2) 0.02491(13) 0.0219(5) Uani 1 1 d . . . . .
H19 H 0.225528 1.203144 0.019075 0.026 Uiso 1 1 calc R . . . .
C46 C 0.4069(2) 0.8732(2) 0.04482(12) 0.0156(5) Uani 1 1 d . . . . .
C23 C 0.0621(2) 0.7306(3) 0.00503(13) 0.0249(6) Uani 1 1 d . . . . .
H23 H 0.022816 0.762067 -0.039157 0.030 Uiso 1 1 calc R . . . .
C42 C 0.5324(2) 0.5879(2) 0.39329(13) 0.0245(6) Uani 1 1 d . . . . .
H42A H 0.624740 0.565073 0.384066 0.037 Uiso 1 1 calc GR . . . .
H42B H 0.492197 0.508163 0.412063 0.037 Uiso 1 1 calc GR . . . .
H42C H 0.518449 0.643027 0.428333 0.037 Uiso 1 1 calc GR . . . .

loop_
_atom_site_aniso_label
_atom_site_aniso_U_11
_atom_site_aniso_U_22
_atom_site_aniso_U_33
_atom_site_aniso_U_23
_atom_site_aniso_U_13
_atom_site_aniso_U_12
Pd2 0.01256(10) 0.01764(9) 0.01388(9) -0.00314(7) -0.00223(7) -0.00110(7)
Pd1 0.01447(10) 0.01429(9) 0.01328(9) -0.00439(7) 0.00069(7) -0.00129(7)
N6 0.0155(10) 0.0190(10) 0.0175(10) -0.0026(8) 0.0018(8) -0.0034(8)
O8 0.0165(9) 0.0275(9) 0.0194(9) -0.0099(7) -0.0021(7) -0.0018(7)
O7 0.0265(10) 0.0185(9) 0.0218(9) -0.0091(7) 0.0024(8) -0.0022(7)
O1 0.0238(11) 0.0413(12) 0.0364(12) 0.0001(9) -0.0043(9) 0.0057(9)
O3 0.0253(10) 0.0245(9) 0.0228(9) -0.0130(8) -0.0044(8) 0.0074(7)
O10 0.0160(9) 0.0220(9) 0.0140(8) -0.0047(7) 0.0004(7) -0.0025(7)
N2 0.0144(10) 0.0141(9) 0.0136(9) -0.0044(8) -0.0008(8) -0.0003(8)
O5 0.0284(11) 0.0432(12) 0.0411(12) -0.0218(10) -0.0016(9) 0.0031(9)
O9 0.0174(9) 0.0234(9) 0.0185(9) 0.0011(7) -0.0058(7) -0.0026(7)
N1 0.0230(12) 0.0196(10) 0.0192(11) -0.0020(9) -0.0034(9) 0.0024(9)
O4 0.0304(11) 0.0363(11) 0.0301(11) -0.0153(9) 0.0006(9) 0.0006(9)
O6 0.0308(11) 0.0409(11) 0.0257(10) -0.0116(9) -0.0134(8) 0.0176(9)
O2 0.0247(11) 0.0384(11) 0.0326(11) -0.0008(9) -0.0082(9) -0.0020(9)
C25 0.0157(13) 0.0263(13) 0.0249(13) -0.0120(11) 0.0065(10) -0.0081(10)
C12 0.0167(12) 0.0143(11) 0.0164(12) -0.0015(9) 0.0012(10) -0.0016(9)
C27 0.0283(15) 0.0181(13) 0.0333(15) -0.0065(11) 0.0044(12) 0.0026(11)
C45 0.0183(13) 0.0198(12) 0.0159(12) -0.0067(10) -0.0069(10) 0.0062(10)
C8 0.0218(14) 0.0206(13) 0.0299(15) -0.0055(11) -0.0049(11) 0.0027(11)
C41 0.0284(15) 0.0270(14) 0.0246(14) -0.0144(11) -0.0038(11) 0.0018(11)
C28 0.0220(14) 0.0211(13) 0.0226(13) -0.0018(11) -0.0006(11) -0.0022(10)
C10 0.0163(12) 0.0207(12) 0.0180(12) -0.0040(10) 0.0001(10) 0.0008(10)
N3 0.0126(10) 0.0154(10) 0.0160(10) -0.0020(8) 0.0028(8) -0.0034(8)
C15 0.0196(13) 0.0310(14) 0.0214(13) -0.0118(11) -0.0012(10) -0.0096(11)
N5 0.0130(10) 0.0190(10) 0.0150(10) -0.0041(8) -0.0030(8) -0.0014(8)
C9 0.0268(14) 0.0229(13) 0.0172(12) -0.0069(10) -0.0017(11) 0.0052(11)
C24 0.0194(14) 0.0408(16) 0.0199(13) -0.0163(12) 0.0054(10) -0.0074(12)
N4 0.0214(12) 0.0319(12) 0.0229(11) -0.0114(10) -0.0029(9) -0.0031(9)
C13 0.0108(11) 0.0165(11) 0.0151(11) -0.0019(9) 0.0019(9) -0.0044(9)
C40 0.0110(12) 0.0237(12) 0.0165(12) -0.0041(10) 0.0019(9) -0.0072(9)
C7 0.0314(15) 0.0182(12) 0.0239(14) -0.0028(11) -0.0064(12) 0.0016(11)
C2 0.0321(15) 0.0191(12) 0.0200(13) -0.0019(10) -0.0028(11) 0.0004(11)
C14 0.0169(13) 0.0192(12) 0.0214(13) -0.0059(10) -0.0001(10) -0.0053(10)
C38 0.0223(14) 0.0234(13) 0.0276(14) -0.0131(11) -0.0039(11) 0.0010(11)
C6 0.0407(18) 0.0298(15) 0.0326(16) -0.0035(13) -0.0153(14) -0.0010(13)
C11 0.0185(13) 0.0185(12) 0.0187(12) -0.0052(10) -0.0026(10) 0.0005(10)
C1 0.0258(15) 0.0200(13) 0.0264(14) -0.0049(11) -0.0030(11) -0.0011(11)
C26 0.0255(15) 0.0251(13) 0.0291(14) -0.0143(12) 0.0060(12) -0.0071(11)
C39 0.0173(13) 0.0175(12) 0.0253(13) -0.0076(10) -0.0054(10) 0.0012(10)
C3 0.0344(17) 0.0303(15) 0.0315(16) 0.0004(13) 0.0019(13) 0.0002(13)
C4 0.051(2) 0.0365(17) 0.0233(15) 0.0021(13) 0.0014(14) -0.0025(15)
C18 0.0130(12) 0.0242(13) 0.0222(13) 0.0029(10) -0.0027(10) -0.0029(10)
C36 0.0217(14) 0.0301(14) 0.0276(14) -0.0095(12) -0.0045(11) -0.0073(11)
C5 0.057(2) 0.0354(16) 0.0214(15) -0.0004(13) -0.0108(14) -0.0018(15)
C30 0.0247(15) 0.0362(15) 0.0250(14) -0.0129(12) 0.0001(11) -0.0136(12)
C43 0.0189(13) 0.0166(11) 0.0142(12) -0.0076(10) -0.0021(10) 0.0015(9)
C37 0.0222(14) 0.0304(14) 0.0236(14) -0.0105(11) -0.0053(11) 0.0027(11)
C20 0.0177(13) 0.0164(12) 0.0203(12) -0.0038(10) 0.0015(10) -0.0030(9)
C44 0.0187(13) 0.0217(12) 0.0213(13) -0.0045(10) -0.0026(10) -0.0032(10)
C17 0.0119(12) 0.0218(12) 0.0194(12) -0.0010(10) 0.0005(10) -0.0074(9)
C29 0.0232(15) 0.0405(16) 0.0300(15) -0.0200(13) -0.0008(12) -0.0097(12)
C35 0.0251(15) 0.0345(15) 0.0251(14) -0.0088(12) -0.0011(11) -0.0151(12)
C32 0.066(2) 0.049(2) 0.0292(17) -0.0129(15) 0.0089(16) -0.0314(18)
C16 0.0177(13) 0.0327(14) 0.0197(13) -0.0029(11) -0.0062(10) -0.0081(11)
C21 0.0106(11) 0.0232(12) 0.0157(12) -0.0056(10) 0.0023(9) -0.0069(9)
C34 0.0375(18) 0.0317(15) 0.0352(16) -0.0092(13) -0.0052(14) -0.0136(13)
C31 0.0435(19) 0.0453(18) 0.0309(16) -0.0205(14) 0.0057(14) -0.0209(15)
C33 0.057(2) 0.0382(18) 0.0335(17) 0.0006(14) -0.0048(16) -0.0240(16)
C22 0.0145(12) 0.0281(13) 0.0188(12) -0.0028(10) -0.0008(10) -0.0017(10)
C19 0.0165(13) 0.0170(12) 0.0288(14) 0.0013(11) -0.0012(11) -0.0015(10)
C46 0.0128(12) 0.0182(12) 0.0160(12) -0.0032(9) 0.0027(9) -0.0061(9)
C23 0.0167(13) 0.0427(16) 0.0159(12) -0.0080(12) 0.0015(10) -0.0043(11)
C42 0.0233(14) 0.0290(14) 0.0201(13) -0.0015(11) -0.0077(11) -0.0020(11)

loop_
_atom_type_symbol
_atom_type_description
_atom_type_scat_dispersion_real
_atom_type_scat_dispersion_imag
_atom_type_scat_source
C C 0.0033 0.0016 'International Tables Vol C Tables 4.2.6.8 and 6.1.1.4'
H H 0.0000 0.0000 'International Tables Vol C Tables 4.2.6.8 and 6.1.1.4'
N N 0.0061 0.0033 'International Tables Vol C Tables 4.2.6.8 and 6.1.1.4'
O O 0.0106 0.0060 'International Tables Vol C Tables 4.2.6.8 and 6.1.1.4'
Pd Pd -0.9988 1.0072 'International Tables Vol C Tables 4.2.6.8 and 6.1.1.4'

loop_
_geom_angle_atom_site_label_1
_geom_angle_atom_site_label_2
_geom_angle_atom_site_label_3
_geom_angle
_geom_angle_site_symmetry_1
_geom_angle_site_symmetry_3
N6 Pd2 Pd1 96.99(6) . .
N6 Pd2 O8 176.55(7) . .
N6 Pd2 O9 92.67(7) . .
N6 Pd2 N5 82.07(8) . .
O8 Pd2 Pd1 79.86(5) . .
O9 Pd2 Pd1 79.10(5) . .
O9 Pd2 O8 85.38(6) . .
N5 Pd2 Pd1 106.34(6) . .
N5 Pd2 O8 100.10(7) . .
N5 Pd2 O9 172.80(7) . .
O7 Pd1 Pd2 80.79(5) . .
O7 Pd1 O10 86.28(6) . .
O10 Pd1 Pd2 81.67(5) . .
N2 Pd1 Pd2 103.20(5) . .
N2 Pd1 O7 173.32(7) . .
N2 Pd1 O10 99.52(7) . .
N3 Pd1 Pd2 92.93(5) . .
N3 Pd1 O7 92.46(7) . .
N3 Pd1 O10 174.58(7) . .
N3 Pd1 N2 82.06(7) . .
C28 N6 Pd2 125.99(17) . .
C28 N6 C40 120.2(2) . .
C40 N6 Pd2 113.22(15) . .
C45 O8 Pd2 125.64(15) . .
C45 O7 Pd1 125.06(15) . .
C43 O10 Pd1 123.53(15) . .
C12 N2 Pd1 128.76(15) . .
C12 N2 C13 118.43(18) . .
C13 N2 Pd1 110.70(14) . .
C43 O9 Pd2 126.86(15) . .
C8 N1 C9 122.1(2) . .
C1 N1 C8 111.9(2) . .
C1 N1 C9 126.0(2) . .
C24 C25 C40 118.2(2) . .
C26 C25 C24 123.9(2) . .
C26 C25 C40 117.9(2) . .
O3 C12 N2 123.1(2) . .
O3 C12 C11 119.9(2) . .
N2 C12 C11 116.96(19) . .
C28 C27 H27 120.4 . .
C26 C27 H27 120.4 . .
C26 C27 C28 119.3(2) . .
O8 C45 O7 126.8(2) . .
O8 C45 C41 117.1(2) . .
O7 C45 C41 116.1(2) . .
O1 C8 N1 124.7(2) . .
O1 C8 C7 129.1(2) . .
N1 C8 C7 106.2(2) . .
C45 C41 H41A 109.5 . .
C45 C41 H41B 109.5 . .
C45 C41 H41C 109.5 . .
H41A C41 H41B 109.5 . .
H41A C41 H41C 109.5 . .
H41B C41 H41C 109.5 . .
N6 C28 C27 121.9(2) . .
N6 C28 H28 119.1 . .
C27 C28 H28 119.1 . .
H10A C10 H10B 107.8 . .
C9 C10 H10A 109.0 . .
C9 C10 H10B 109.0 . .
C9 C10 C11 113.1(2) . .
C11 C10 H10A 109.0 . .
C11 C10 H10B 109.0 . .
C20 N3 Pd1 126.49(16) . .
C20 N3 C46 120.1(2) . .
C46 N3 Pd1 112.68(14) . .
C14 C15 H15 118.9 . .
C16 C15 H15 118.9 . .
C16 C15 C14 122.3(2) . .
C44 N5 Pd2 128.91(15) . .
C44 N5 C21 119.18(19) . .
C21 N5 Pd2 111.32(14) . .
N1 C9 C10 112.28(19) . .
N1 C9 H9A 109.1 . .
N1 C9 H9B 109.1 . .
C10 C9 H9A 109.1 . .
C10 C9 H9B 109.1 . .
H9A C9 H9B 107.9 . .
C25 C24 H24 120.5 . .
C23 C24 C25 118.9(2) . .
C23 C24 H24 120.5 . .
C36 N4 C37 125.2(2) . .
C29 N4 C36 112.2(2) . .
C29 N4 C37 122.5(2) . .
N2 C13 C46 114.39(19) . .
C14 C13 N2 128.7(2) . .
C14 C13 C46 116.8(2) . .
N6 C40 C25 120.4(2) . .
N6 C40 C21 116.9(2) . .
C21 C40 C25 122.7(2) . .
C2 C7 C8 107.8(2) . .
C2 C7 C6 121.9(3) . .
C6 C7 C8 130.3(3) . .
C7 C2 C1 108.3(2) . .
C7 C2 C3 121.2(2) . .
C3 C2 C1 130.5(3) . .
C15 C14 H14 119.6 . .
C13 C14 C15 120.7(2) . .
C13 C14 H14 119.6 . .
H38A C38 H38B 107.6 . .
C39 C38 H38A 108.7 . .
C39 C38 H38B 108.7 . .
C37 C38 H38A 108.7 . .
C37 C38 H38B 108.7 . .
C37 C38 C39 114.4(2) . .
C7 C6 H6 121.7 . .
C7 C6 C5 116.6(3) . .
C5 C6 H6 121.7 . .
C12 C11 C10 111.78(19) . .
C12 C11 H11A 109.3 . .
C12 C11 H11B 109.3 . .
C10 C11 H11A 109.3 . .
C10 C11 H11B 109.3 . .
H11A C11 H11B 107.9 . .
N1 C1 C2 105.8(2) . .
O2 C1 N1 125.5(2) . .
O2 C1 C2 128.7(3) . .
C25 C26 H26 119.8 . .
C27 C26 C25 120.4(2) . .
C27 C26 H26 119.8 . .
C38 C39 H39A 109.4 . .
C38 C39 H39B 109.4 . .
H39A C39 H39B 108.0 . .
C44 C39 C38 111.03(19) . .
C44 C39 H39A 109.4 . .
C44 C39 H39B 109.4 . .
C2 C3 H3 121.4 . .
C2 C3 C4 117.3(3) . .
C4 C3 H3 121.4 . .
C3 C4 H4 119.4 . .
C5 C4 C3 121.1(3) . .
C5 C4 H4 119.4 . .
C17 C18 H18 120.1 . .
C19 C18 H18 120.1 . .
C19 C18 C17 119.9(2) . .
O4 C36 N4 125.5(2) . .
O4 C36 C35 128.9(2) . .
N4 C36 C35 105.6(2) . .
C6 C5 H5 119.0 . .
C4 C5 C6 121.9(3) . .
C4 C5 H5 119.0 . .
C35 C30 C29 108.6(2) . .
C31 C30 C29 129.7(3) . .
C31 C30 C35 121.6(3) . .
O10 C43 O9 127.0(2) . .
O10 C43 C42 117.2(2) . .
O9 C43 C42 115.8(2) . .
N4 C37 C38 112.1(2) . .
N4 C37 H37A 109.2 . .
N4 C37 H37B 109.2 . .
C38 C37 H37A 109.2 . .
C38 C37 H37B 109.2 . .
H37A C37 H37B 107.9 . .
N3 C20 H20 119.2 . .
N3 C20 C19 121.5(2) . .
C19 C20 H20 119.2 . .
O6 C44 N5 123.4(2) . .
O6 C44 C39 118.2(2) . .
N5 C44 C39 118.4(2) . .
C16 C17 C18 124.3(2) . .
C16 C17 C46 118.1(2) . .
C46 C17 C18 117.5(2) . .
O5 C29 N4 125.0(3) . .
O5 C29 C30 129.5(3) . .
N4 C29 C30 105.5(2) . .
C30 C35 C36 108.1(2) . .
C34 C35 C36 130.0(3) . .
C34 C35 C30 121.8(3) . .
C31 C32 H32 119.0 . .
C31 C32 C33 122.1(3) . .
C33 C32 H32 119.0 . .
C15 C16 C17 119.4(2) . .
C15 C16 H16 120.3 . .
C17 C16 H16 120.3 . .
C40 C21 N5 114.16(19) . .
C22 C21 N5 129.2(2) . .
C22 C21 C40 116.6(2) . .
C35 C34 H34 121.5 . .
C35 C34 C33 117.1(3) . .
C33 C34 H34 121.5 . .
C30 C31 C32 116.8(3) . .
C30 C31 H31 121.6 . .
C32 C31 H31 121.6 . .
C32 C33 C34 120.6(3) . .
C32 C33 H33 119.7 . .
C34 C33 H33 119.7 . .
C21 C22 H22 119.3 . .
C21 C22 C23 121.4(2) . .
C23 C22 H22 119.3 . .
C18 C19 C20 120.0(2) . .
C18 C19 H19 120.0 . .
C20 C19 H19 120.0 . .
N3 C46 C13 116.4(2) . .
N3 C46 C17 121.0(2) . .
C17 C46 C13 122.6(2) . .
C24 C23 C22 122.1(2) . .
C24 C23 H23 119.0 . .
C22 C23 H23 119.0 . .
C43 C42 H42A 109.5 . .
C43 C42 H42B 109.5 . .
C43 C42 H42C 109.5 . .
H42A C42 H42B 109.5 . .
H42A C42 H42C 109.5 . .
H42B C42 H42C 109.5 . .

loop_
_geom_bond_atom_site_label_1
_geom_bond_atom_site_label_2
_geom_bond_distance
_geom_bond_site_symmetry_2
Pd2 Pd1 2.9200(4) .
Pd2 N6 1.9829(19) .
Pd2 O8 2.0541(15) .
Pd2 O9 2.0355(15) .
Pd2 N5 2.0150(18) .
Pd1 O7 2.0332(15) .
Pd1 O10 2.0497(16) .
Pd1 N2 2.0102(17) .
Pd1 N3 1.9784(19) .
N6 C28 1.325(3) .
N6 C40 1.373(3) .
O8 C45 1.260(3) .
O7 C45 1.262(3) .
O1 C8 1.213(3) .
O3 C12 1.229(3) .
O10 C43 1.258(3) .
N2 C12 1.372(3) .
N2 C13 1.413(3) .
O5 C29 1.212(3) .
O9 C43 1.265(3) .
N1 C8 1.398(3) .
N1 C9 1.462(3) .
N1 C1 1.390(3) .
O4 C36 1.211(3) .
O6 C44 1.234(3) .
O2 C1 1.211(3) .
C25 C24 1.412(3) .
C25 C40 1.418(3) .
C25 C26 1.400(3) .
C12 C11 1.519(3) .
C27 H27 0.9500 .
C27 C28 1.399(3) .
C27 C26 1.365(4) .
C45 C41 1.502(3) .
C8 C7 1.484(4) .
C41 H41A 0.9800 .
C41 H41B 0.9800 .
C41 H41C 0.9800 .
C28 H28 0.9500 .
C10 H10A 0.9900 .
C10 H10B 0.9900 .
C10 C9 1.522(3) .
C10 C11 1.523(3) .
N3 C20 1.330(3) .
N3 C46 1.373(3) .
C15 H15 0.9500 .
C15 C14 1.408(3) .
C15 C16 1.362(3) .
N5 C44 1.367(3) .
N5 C21 1.421(3) .
C9 H9A 0.9900 .
C9 H9B 0.9900 .
C24 H24 0.9500 .
C24 C23 1.373(4) .
N4 C36 1.404(3) .
N4 C37 1.458(3) .
N4 C29 1.398(3) .
C13 C14 1.380(3) .
C13 C46 1.421(3) .
C40 C21 1.417(3) .
C7 C2 1.387(4) .
C7 C6 1.390(3) .
C2 C1 1.492(3) .
C2 C3 1.387(4) .
C14 H14 0.9500 .
C38 H38A 0.9900 .
C38 H38B 0.9900 .
C38 C39 1.523(3) .
C38 C37 1.517(3) .
C6 H6 0.9500 .
C6 C5 1.393(4) .
C11 H11A 0.9900 .
C11 H11B 0.9900 .
C26 H26 0.9500 .
C39 H39A 0.9900 .
C39 H39B 0.9900 .
C39 C44 1.521(3) .
C3 H3 0.9500 .
C3 C4 1.395(4) .
C4 H4 0.9500 .
C4 C5 1.383(4) .
C18 H18 0.9500 .
C18 C17 1.412(3) .
C18 C19 1.368(3) .
C36 C35 1.490(4) .
C5 H5 0.9500 .
C30 C29 1.489(4) .
C30 C35 1.389(4) .
C30 C31 1.381(4) .
C43 C42 1.507(3) .
C37 H37A 0.9900 .
C37 H37B 0.9900 .
C20 H20 0.9500 .
C20 C19 1.392(3) .
C17 C16 1.408(3) .
C17 C46 1.410(3) .
C35 C34 1.374(4) .
C32 H32 0.9500 .
C32 C31 1.384(4) .
C32 C33 1.389(4) .
C16 H16 0.9500 .
C21 C22 1.379(3) .
C34 H34 0.9500 .
C34 C33 1.402(4) .
C31 H31 0.9500 .
C33 H33 0.9500 .
C22 H22 0.9500 .
C22 C23 1.404(3) .
C19 H19 0.9500 .
C23 H23 0.9500 .
C42 H42A 0.9800 .
C42 H42B 0.9800 .
C42 H42C 0.9800 .
